data_4317647
loop_
_publ_author_name
'Berthold Kersting'
'Gunther Steinfeld'

_publ_contact_author_address
; Institut fuer Anorganische und Analytische Chemie
   Universit\"at Freiburg, Albertstr. 21
   79104 Freiburg
   Germany
;
_publ_contact_author_email kerstber@sun2.ruf.uni-freiburg.de
_publ_contact_author_fax '+49/(0)761/203 5987'
_publ_contact_author_name 'Dr Berthold Kersting'
_publ_contact_author_phone '+49/(0)761/203 6129'
_publ_section_title
;
 Carboxylate and Alkyl Carbonate Coordination at the Hydrophobic Binding
 Site of Redox-Active Dicobalt Amine Thiophenolate Complexes
;
_journal_name_full 'Inorganic Chemistry'
_journal_page_first 1140
_journal_page_last 1150
_journal_paper_doi 10.1021/ic011004n
_journal_volume 41
_journal_year 2002
_chemical_compound_source
;
  Crystals were taken from the reaction mixture (MeOH)
;
_chemical_formula_sum 'C42 H77 Cl2 Co2 N6 O14 S2'
_chemical_formula_weight 1142.98
_chemical_melting_point ?
_space_group_IT_number 14
_symmetry_cell_setting monoclinic
_symmetry_space_group_name_Hall '-P 2ybc'
_symmetry_space_group_name_H-M 'P 1 21/c 1'
_atom_sites_solution_hydrogens geom
_atom_sites_solution_primary direct
_atom_sites_solution_secondary difmap
_cell_angle_alpha 90.00
_cell_angle_beta 93.54(3)
_cell_angle_gamma 90.00
_cell_formula_units_Z 4
_cell_length_a 16.617(3)
_cell_length_b 20.232(4)
_cell_length_c 15.717(3)
_cell_measurement_temperature 210(2)
_cell_volume 5273.9(17)
_computing_cell_refinement SMART
_computing_data_collection SMART
_computing_data_reduction SAINT
_computing_molecular_graphics 'ORTEP3 (FARRUGIA)'
_computing_structure_refinement 'SHELXL-93 (Sheldrick, 1993)'
_computing_structure_solution 'SHELXS-86 (Sheldrick, 1990)'
_diffrn_ambient_temperature 210(2)
_diffrn_measurement_device 'BRUKER CCD'
_diffrn_measurement_method 'Procedure Hemisphere in SMART'
_diffrn_radiation_monochromator graphite
_diffrn_radiation_source 'fine-focus sealed tube'
_diffrn_radiation_type MoK\a
_diffrn_radiation_wavelength 0.71073
_diffrn_reflns_av_R_equivalents 0.1133
_diffrn_reflns_av_sigmaI/netI 0.3246
_diffrn_reflns_limit_h_max 21
_diffrn_reflns_limit_h_min -15
_diffrn_reflns_limit_k_max 27
_diffrn_reflns_limit_k_min -24
_diffrn_reflns_limit_l_max 20
_diffrn_reflns_limit_l_min -20
_diffrn_reflns_number 33380
_diffrn_reflns_theta_max 28.29
_diffrn_reflns_theta_min 1.23
_exptl_absorpt_coefficient_mu 0.876
_exptl_absorpt_correction_T_max 1.00
_exptl_absorpt_correction_T_min 0.89
_exptl_absorpt_correction_type SADABS
_exptl_crystal_colour brown-black
_exptl_crystal_density_diffrn 1.440
_exptl_crystal_density_meas ?
_exptl_crystal_description plate
_exptl_crystal_F_000 2412
_exptl_crystal_size_max 0.45
_exptl_crystal_size_mid 0.38
_exptl_crystal_size_min 0.05
_refine_diff_density_max 0.994
_refine_diff_density_min -0.568
_refine_diff_density_rms 0.156
_refine_ls_extinction_method none
_refine_ls_goodness_of_fit_all 0.722
_refine_ls_goodness_of_fit_obs 1.086
_refine_ls_hydrogen_treatment 'riding model'
_refine_ls_matrix_type full
_refine_ls_number_parameters 548
_refine_ls_number_reflns 12663
_refine_ls_number_restraints 0
_refine_ls_restrained_S_all 0.722
_refine_ls_restrained_S_obs 1.086
_refine_ls_R_factor_all 0.2495
_refine_ls_R_factor_obs 0.0678
_refine_ls_shift/esd_max -0.749
_refine_ls_shift/esd_mean 0.011
_refine_ls_structure_factor_coef Fsqd
_refine_ls_weighting_details 'w=1/[\s^2^(Fo^2^)+(0.1097P)^2^+0.0000P] where P=(Fo^2^+2Fc^2^)/3'
_refine_ls_weighting_scheme calc
_refine_ls_wR_factor_all 0.2319
_refine_ls_wR_factor_obs 0.1690
_reflns_number_observed 3270
_reflns_number_total 12663
_reflns_observed_criterion >2sigma(I)
_cod_data_source_file ic011004n_1.cif
_cod_data_source_block 9
_cod_depositor_comments
;
The following automatic conversions were performed:

'_chemical_melting_point' value 'not determined' was changed to '?' -
the value is undefined or not given.

Automatic conversion script
Id: cif_fix_values 1569 2011-02-09 13:29:24Z adriana 

The following automatic conversions were performed:

'_exptl_crystal_density_meas' value 'not determined' was changed to
'?' - the value is perceived as not measured.

Automatic conversion script
Id: cif_fix_values 3008 2015-01-20 13:52:24Z robertas 

The following automatic conversions were performed:

'_refine_ls_weighting_scheme' value 'calc
w=1/[\s^2^(Fo^2^)+(0.1097P)^2^+0.0000P] where P=(Fo^2^+2Fc^2^)/3' was
changed to 'calc'. New tag '_refine_ls_weighting_details' was
created. The value of the new tag was set to
'w=1/[\s^2^(Fo^2^)+(0.1097P)^2^+0.0000P] where P=(Fo^2^+2Fc^2^)/3'.

Automatic conversion script
Id: cif_fix_values 3143 2015-03-26 13:38:13Z robertas 
;
_cod_database_code 4317647

loop_
_symmetry_equiv_pos_as_xyz
'x, y, z'
'-x, y+1/2, -z+1/2'
'-x, -y, -z'
'x, -y-1/2, z-1/2'

loop_
_atom_site_aniso_label
_atom_site_aniso_U_11
_atom_site_aniso_U_22
_atom_site_aniso_U_33
_atom_site_aniso_U_23
_atom_site_aniso_U_13
_atom_site_aniso_U_12
Co1 0.0502(7) 0.0547(7) 0.0303(5) -0.0021(5) -0.0002(5) 0.0040(6)
Co2 0.0448(7) 0.0411(6) 0.0353(6) -0.0004(5) 0.0055(5) -0.0043(5)
S1 0.0451(12) 0.0449(12) 0.0408(11) -0.0008(9) 0.0000(9) -0.0033(10)
S2 0.0496(13) 0.0528(13) 0.0362(10) 0.0051(10) -0.0005(10) -0.0036(11)
O1 0.043(3) 0.062(4) 0.044(3) 0.000(3) -0.001(3) 0.003(3)
O2 0.042(3) 0.065(4) 0.038(3) -0.002(3) 0.000(3) -0.007(3)
O3 0.048(4) 0.094(5) 0.098(5) -0.014(4) -0.028(4) -0.002(4)
N1 0.057(5) 0.055(5) 0.043(4) -0.016(3) -0.005(3) 0.005(4)
N2 0.080(6) 0.058(5) 0.054(5) -0.013(4) -0.018(4) 0.007(4)
N3 0.079(6) 0.078(6) 0.044(4) 0.000(4) 0.012(4) 0.014(5)
N4 0.077(5) 0.052(4) 0.044(4) 0.005(3) 0.008(4) -0.016(4)
N5 0.055(5) 0.041(4) 0.062(5) 0.006(3) 0.016(4) 0.003(3)
N6 0.060(5) 0.037(4) 0.043(4) -0.001(3) 0.011(3) -0.004(3)
C1 0.053(5) 0.039(5) 0.030(4) 0.004(3) 0.013(4) -0.005(4)
C2 0.054(5) 0.048(5) 0.036(4) 0.002(4) 0.000(4) -0.010(4)
C3 0.051(5) 0.062(6) 0.053(5) 0.015(5) 0.005(4) 0.010(5)
C4 0.058(6) 0.071(6) 0.032(4) 0.013(4) 0.003(4) 0.006(5)
C5 0.059(6) 0.061(6) 0.036(4) 0.004(4) 0.003(4) -0.007(5)
C6 0.060(5) 0.037(5) 0.037(4) 0.004(4) 0.010(4) -0.006(4)
C7 0.060(6) 0.046(5) 0.046(5) -0.005(4) 0.013(4) 0.007(4)
C8 0.070(7) 0.072(6) 0.059(6) -0.005(5) 0.006(5) 0.029(5)
C9 0.086(7) 0.057(6) 0.045(5) -0.017(4) 0.001(5) 0.017(5)
C10 0.096(8) 0.070(7) 0.049(5) -0.024(5) -0.018(5) -0.002(6)
C11 0.101(8) 0.091(8) 0.087(8) -0.011(6) -0.052(7) -0.008(7)
C12 0.150(11) 0.082(7) 0.032(5) -0.019(5) 0.008(6) -0.015(8)
C13 0.150(11) 0.082(8) 0.040(5) -0.006(5) 0.034(7) 0.014(8)
C14 0.090(8) 0.115(9) 0.095(8) 0.028(7) 0.050(7) 0.031(7)
C15 0.100(8) 0.081(7) 0.044(5) 0.022(5) 0.024(5) 0.017(6)
C16 0.058(6) 0.074(7) 0.042(5) 0.019(5) 0.012(5) 0.011(5)
C17 0.042(5) 0.064(6) 0.033(4) 0.021(4) -0.002(4) -0.002(4)
C18 0.053(6) 0.056(6) 0.052(5) 0.028(5) 0.001(4) -0.006(5)
C19 0.045(6) 0.065(6) 0.074(6) 0.029(5) -0.001(5) -0.005(5)
C20 0.052(6) 0.072(7) 0.106(9) 0.049(7) 0.015(6) 0.009(6)
C21 0.067(7) 0.087(8) 0.077(7) 0.044(6) 0.033(6) 0.021(6)
C22 0.067(6) 0.045(5) 0.045(5) 0.009(4) 0.004(4) -0.001(4)
C23 0.131(10) 0.080(7) 0.066(6) 0.015(6) -0.028(7) -0.066(7)
C24 0.125(10) 0.047(6) 0.077(7) 0.005(5) 0.047(7) -0.001(6)
C25 0.070(7) 0.042(5) 0.094(7) 0.012(5) 0.033(6) 0.015(5)
C26 0.045(6) 0.100(8) 0.097(8) -0.025(7) -0.009(5) 0.003(6)
C27 0.062(6) 0.051(6) 0.097(8) 0.012(6) 0.033(6) 0.004(5)
C28 0.117(9) 0.058(6) 0.074(7) 0.003(5) 0.072(7) 0.013(6)
C29 0.150(10) 0.089(8) 0.046(6) -0.003(5) -0.003(6) -0.071(7)
C30 0.080(6) 0.039(5) 0.035(4) -0.006(4) 0.019(4) -0.013(5)
C31 0.072(7) 0.109(8) 0.046(5) 0.011(6) -0.005(5) 0.031(7)
C32 0.134(12) 0.196(15) 0.102(10) -0.054(10) -0.054(9) 0.076(11)
C33 0.111(10) 0.147(11) 0.099(9) 0.009(8) -0.014(8) 0.062(9)
C34 0.106(11) 0.228(16) 0.184(14) 0.168(13) -0.047(10) -0.036(10)
C35 0.054(7) 0.097(9) 0.186(14) 0.059(9) 0.025(8) 0.012(7)
C39 0.033(5) 0.076(7) 0.041(5) 0.008(5) -0.005(4) -0.013(5)
C40 0.052(7) 0.151(12) 0.158(12) 0.002(10) -0.009(8) 0.010(8)
Cl1 0.118(2) 0.0385(13) 0.0350(11) -0.0030(9) 0.0173(13) -0.0098(13)
Cl2 0.127(2) 0.072(2) 0.0524(14) -0.0044(13) 0.011(2) 0.025(2)

loop_
_atom_site_label
_atom_site_type_symbol
_atom_site_fract_x
_atom_site_fract_y
_atom_site_fract_z
_atom_site_U_iso_or_equiv
_atom_site_thermal_displace_type
_atom_site_occupancy
_atom_site_calc_flag
_atom_site_refinement_flags
_atom_site_disorder_group
Co1 Co 0.19037(6) 0.00131(5) 0.23318(6) 0.0452(3) Uani 1 d . .
Co2 Co 0.13410(6) 0.12274(5) 0.37880(6) 0.0403(3) Uani 1 d . .
S1 S 0.10371(12) 0.01117(10) 0.35971(12) 0.0437(5) Uani 1 d . .
S2 S 0.13808(12) 0.11636(10) 0.23241(12) 0.0463(5) Uani 1 d . .
O1 O 0.2862(3) 0.0244(3) 0.3151(3) 0.0500(14) Uani 1 d . .
O2 O 0.2463(3) 0.1089(3) 0.3989(3) 0.0482(14) Uani 1 d . .
O3 O 0.3660(4) 0.0685(3) 0.4193(4) 0.081(2) Uani 1 d . .
N1 N 0.2114(4) -0.1081(3) 0.2576(4) 0.052(2) Uani 1 d . .
N2 N 0.1092(5) -0.0385(4) 0.1346(4) 0.065(2) Uani 1 d . .
N3 N 0.2645(5) 0.0191(4) 0.1249(4) 0.067(2) Uani 1 d . .
N4 N 0.1566(4) 0.2276(3) 0.3739(4) 0.058(2) Uani 1 d . .
N5 N 0.0170(4) 0.1495(3) 0.3784(4) 0.052(2) Uani 1 d . .
N6 N 0.1248(4) 0.1131(3) 0.5157(4) 0.046(2) Uani 1 d . .
C1 C 0.1657(4) -0.0319(4) 0.4358(4) 0.040(2) Uani 1 d . .
C2 C 0.2004(5) -0.0929(4) 0.4184(5) 0.046(2) Uani 1 d . .
C3 C 0.2521(5) -0.1220(4) 0.4788(5) 0.055(2) Uani 1 d . .
H3 H 0.2764(5) -0.1617(4) 0.4656(5) 0.066 Uiso 1 calc R .
C4 C 0.2695(5) -0.0945(4) 0.5589(5) 0.053(2) Uani 1 d . .
C5 C 0.2279(5) -0.0376(4) 0.5787(5) 0.052(2) Uani 1 d . .
H5 H 0.2354(5) -0.0192(4) 0.6328(5) 0.063 Uiso 1 calc R .
C6 C 0.1750(5) -0.0080(4) 0.5182(5) 0.045(2) Uani 1 d . .
C7 C 0.1735(5) -0.1293(4) 0.3379(5) 0.050(2) Uani 1 d . .
H7A H 0.1155(5) -0.1244(4) 0.3289(5) 0.060 Uiso 1 calc R .
H7B H 0.1846(5) -0.1760(4) 0.3467(5) 0.060 Uiso 1 calc R .
C8 C 0.2974(5) -0.1299(4) 0.2651(5) 0.067(3) Uani 1 d . .
H8A H 0.3254(5) -0.1069(4) 0.3115(5) 0.101 Uiso 1 calc R .
H8B H 0.3224(5) -0.1201(4) 0.2131(5) 0.101 Uiso 1 calc R .
H8C H 0.2998(5) -0.1766(4) 0.2756(5) 0.101 Uiso 1 calc R .
C9 C 0.1679(6) -0.1442(4) 0.1873(5) 0.063(3) Uani 1 d . .
H9A H 0.1534(6) -0.1879(4) 0.2065(5) 0.076 Uiso 1 calc R .
H9B H 0.2024(6) -0.1492(4) 0.1402(5) 0.076 Uiso 1 calc R .
C10 C 0.0933(6) -0.1070(4) 0.1582(5) 0.073(3) Uani 1 d . .
H10A H 0.0673(6) -0.1296(4) 0.1095(5) 0.087 Uiso 1 calc R .
H10B H 0.0562(6) -0.1073(4) 0.2035(5) 0.087 Uiso 1 calc R .
C11 C 0.0311(6) -0.0028(5) 0.1247(6) 0.095(4) Uani 1 d . .
H11A H 0.0409(6) 0.0432(5) 0.1143(6) 0.143 Uiso 1 calc R .
H11B H 0.0030(6) -0.0074(5) 0.1760(6) 0.143 Uiso 1 calc R .
H11C H -0.0010(6) -0.0211(5) 0.0776(6) 0.143 Uiso 1 calc R .
C12 C 0.1491(8) -0.0343(5) 0.0518(5) 0.088(3) Uani 1 d . .
H12A H 0.1297(8) 0.0047(5) 0.0212(5) 0.106 Uiso 1 calc R .
H12B H 0.1337(8) -0.0726(5) 0.0174(5) 0.106 Uiso 1 calc R .
C13 C 0.2396(8) -0.0314(5) 0.0629(6) 0.089(4) Uani 1 d . .
H13A H 0.2605(8) -0.0740(5) 0.0821(6) 0.107 Uiso 1 calc R .
H13B H 0.2617(8) -0.0214(5) 0.0087(6) 0.107 Uiso 1 calc R .
C14 C 0.3538(6) 0.0126(5) 0.1437(7) 0.098(4) Uani 1 d . .
H14A H 0.3651(6) -0.0276(5) 0.1745(7) 0.147 Uiso 1 calc R .
H14B H 0.3731(6) 0.0495(5) 0.1775(7) 0.147 Uiso 1 calc R .
H14C H 0.3803(6) 0.0119(5) 0.0912(7) 0.147 Uiso 1 calc R .
C15 C 0.2495(6) 0.0853(5) 0.0868(5) 0.074(3) Uani 1 d . .
H15A H 0.1925(6) 0.0889(5) 0.0701(5) 0.089 Uiso 1 calc R .
H15B H 0.2786(6) 0.0882(5) 0.0353(5) 0.089 Uiso 1 calc R .
C16 C 0.2728(5) 0.1428(5) 0.1421(5) 0.057(2) Uani 1 d . .
C17 C 0.2212(5) 0.1634(4) 0.2027(5) 0.047(2) Uani 1 d . .
C18 C 0.2323(5) 0.2264(4) 0.2396(5) 0.053(2) Uani 1 d . .
C19 C 0.3000(5) 0.2639(4) 0.2211(6) 0.061(2) Uani 1 d . .
H19 H 0.3082(5) 0.3046(4) 0.2476(6) 0.074 Uiso 1 calc R .
C20 C 0.3536(6) 0.2427(5) 0.1663(7) 0.076(3) Uani 1 d . .
C21 C 0.3373(6) 0.1826(5) 0.1242(6) 0.076(3) Uani 1 d . .
H21 H 0.3712(6) 0.1689(5) 0.0827(6) 0.091 Uiso 1 calc R .
C22 C 0.1654(5) 0.2533(4) 0.2857(5) 0.052(2) Uani 1 d . .
H22A H 0.1155(5) 0.2445(4) 0.2522(5) 0.063 Uiso 1 calc R .
H22B H 0.1717(5) 0.3009(4) 0.2891(5) 0.063 Uiso 1 calc R .
C23 C 0.2310(6) 0.2515(5) 0.4253(6) 0.094(4) Uani 1 d . .
H23A H 0.2783(6) 0.2382(5) 0.3976(6) 0.141 Uiso 1 calc R .
H23B H 0.2322(6) 0.2326(5) 0.4814(6) 0.141 Uiso 1 calc R .
H23C H 0.2296(6) 0.2988(5) 0.4296(6) 0.141 Uiso 1 calc R .
C24 C 0.0818(7) 0.2584(4) 0.4035(6) 0.081(3) Uani 1 d . .
H24A H 0.0792(7) 0.3046(4) 0.3869(6) 0.098 Uiso 1 calc R .
H24B H 0.0819(7) 0.2560(4) 0.4652(6) 0.098 Uiso 1 calc R .
C25 C 0.0099(6) 0.2218(4) 0.3639(6) 0.067(3) Uani 1 d . .
H25A H -0.0388(6) 0.2379(4) 0.3880(6) 0.081 Uiso 1 calc R .
H25B H 0.0053(6) 0.2305(4) 0.3031(6) 0.081 Uiso 1 calc R .
C26 C -0.0395(5) 0.1172(5) 0.3124(6) 0.081(3) Uani 1 d . .
H26A H -0.0217(5) 0.1263(5) 0.2566(6) 0.122 Uiso 1 calc R .
H26B H -0.0929(5) 0.1344(5) 0.3167(6) 0.122 Uiso 1 calc R .
H26C H -0.0398(5) 0.0703(5) 0.3217(6) 0.122 Uiso 1 calc R .
C27 C -0.0140(6) 0.1325(4) 0.4618(6) 0.069(3) Uani 1 d . .
H27A H -0.0296(6) 0.0863(4) 0.4615(6) 0.083 Uiso 1 calc R .
H27B H -0.0616(6) 0.1588(4) 0.4705(6) 0.083 Uiso 1 calc R .
C28 C 0.0470(6) 0.1444(4) 0.5335(6) 0.080(3) Uani 1 d . .
H28A H 0.0547(6) 0.1916(4) 0.5415(6) 0.096 Uiso 1 calc R .
H28B H 0.0278(6) 0.1263(4) 0.5857(6) 0.096 Uiso 1 calc R .
C29 C 0.1904(7) 0.1414(5) 0.5716(5) 0.095(4) Uani 1 d . .
H29A H 0.2400(7) 0.1397(5) 0.5433(5) 0.143 Uiso 1 calc R .
H29B H 0.1961(7) 0.1164(5) 0.6236(5) 0.143 Uiso 1 calc R .
H29C H 0.1780(7) 0.1865(5) 0.5844(5) 0.143 Uiso 1 calc R .
C30 C 0.1143(5) 0.0432(3) 0.5440(5) 0.051(2) Uani 1 d . .
H30A H 0.0613(5) 0.0287(3) 0.5227(5) 0.061 Uiso 1 calc R .
H30B H 0.1146(5) 0.0432(3) 0.6057(5) 0.061 Uiso 1 calc R .
C31 C 0.3271(6) -0.1281(5) 0.6251(5) 0.076(3) Uani 1 d . .
C32 C 0.3665(7) -0.0766(7) 0.6890(8) 0.147(6) Uani 1 d . .
H33A H 0.3294(7) -0.0661(7) 0.7315(8) 0.220 Uiso 1 calc R .
H33B H 0.3793(7) -0.0372(7) 0.6587(8) 0.220 Uiso 1 calc R .
H33C H 0.4149(7) -0.0949(7) 0.7160(8) 0.220 Uiso 1 calc R .
C33 C 0.3986(7) -0.1564(6) 0.5822(7) 0.120(5) Uani 1 d . .
H33A H 0.4420(7) -0.1644(6) 0.6242(7) 0.180 Uiso 1 calc R .
H33B H 0.4160(7) -0.1256(6) 0.5407(7) 0.180 Uiso 1 calc R .
H33C H 0.3833(7) -0.1972(6) 0.5546(7) 0.180 Uiso 1 calc R .
C34 C 0.2810(7) -0.1812(7) 0.6714(9) 0.175(8) Uani 1 d . .
H34A H 0.2388(7) -0.1988(7) 0.6335(9) 0.262 Uiso 1 calc R .
H34B H 0.2580(7) -0.1622(7) 0.7203(9) 0.262 Uiso 1 calc R .
H34C H 0.3174(7) -0.2161(7) 0.6894(9) 0.262 Uiso 1 calc R .
C35 C 0.4314(6) 0.2814(6) 0.1479(10) 0.111(5) Uani 1 d . .
C36A C 0.4248(12) 0.3563(10) 0.1767(14) 0.113(8) Uiso 0.63(2) d P 1
H36A H 0.3763(12) 0.3624(10) 0.2058(14) 0.169 Uiso 0.63(2) calc PR 1
H36B H 0.4236(12) 0.3844(10) 0.1274(14) 0.169 Uiso 0.63(2) calc PR 1
H36C H 0.4706(12) 0.3674(10) 0.2142(14) 0.169 Uiso 0.63(2) calc PR 1
C37A C 0.4385(13) 0.2810(10) 0.0451(14) 0.141(10) Uiso 0.63(2) d P 1
H37A H 0.4792(13) 0.3119(10) 0.0304(14) 0.211 Uiso 0.63(2) calc PR 1
H37B H 0.3877(13) 0.2934(10) 0.0174(14) 0.211 Uiso 0.63(2) calc PR 1
H37C H 0.4529(13) 0.2375(10) 0.0270(14) 0.211 Uiso 0.63(2) calc PR 1
C38A C 0.5011(11) 0.2461(9) 0.1872(13) 0.093(7) Uiso 0.63(2) d P 1
H38A H 0.4958(11) 0.2425(9) 0.2475(13) 0.139 Uiso 0.63(2) calc PR 1
H38B H 0.5495(11) 0.2699(9) 0.1769(13) 0.139 Uiso 0.63(2) calc PR 1
H38C H 0.5037(11) 0.2026(9) 0.1630(13) 0.139 Uiso 0.63(2) calc PR 1
C36B C 0.4165(16) 0.3446(13) 0.1223(19) 0.071(9) Uiso 0.37(2) d P 2
H36D H 0.3704(16) 0.3612(13) 0.1494(19) 0.106 Uiso 0.37(2) calc PR 2
H36E H 0.4062(16) 0.3457(13) 0.0616(19) 0.106 Uiso 0.37(2) calc PR 2
H36F H 0.4625(16) 0.3716(13) 0.1380(19) 0.106 Uiso 0.37(2) calc PR 2
C37B C 0.5013(23) 0.2509(19) 0.1336(27) 0.125(15) Uiso 0.37(2) d P 2
H37D H 0.5033(23) 0.2089(19) 0.1622(27) 0.188 Uiso 0.37(2) calc PR 2
H37E H 0.5456(23) 0.2778(19) 0.1550(27) 0.188 Uiso 0.37(2) calc PR 2
H37F H 0.5048(23) 0.2442(19) 0.0735(27) 0.188 Uiso 0.37(2) calc PR 2
C38B C 0.4734(26) 0.3023(22) 0.2580(28) 0.185(23) Uiso 0.37(2) d P 2
H38D H 0.4536(26) 0.2712(22) 0.2979(28) 0.277 Uiso 0.37(2) calc PR 2
H38E H 0.4569(26) 0.3461(22) 0.2726(28) 0.277 Uiso 0.37(2) calc PR 2
H38F H 0.5312(26) 0.3002(22) 0.2598(28) 0.277 Uiso 0.37(2) calc PR 2
C39 C 0.2950(5) 0.0667(5) 0.3721(5) 0.050(2) Uani 1 d . .
C40 C 0.4248(6) 0.0186(6) 0.3987(8) 0.121(5) Uani 1 d . .
H40A H 0.4075(6) -0.0239(6) 0.4179(8) 0.182 Uiso 1 calc R .
H40B H 0.4762(6) 0.0292(6) 0.4266(8) 0.182 Uiso 1 calc R .
H40C H 0.4294(6) 0.0174(6) 0.3382(8) 0.182 Uiso 1 calc R .
Cl1 Cl 0.1785(2) 0.45175(10) 0.31218(13) 0.0634(7) Uani 1 d . .
O4 O 0.1704(5) 0.4209(4) 0.3914(5) 0.117(3) Uiso 1 d . .
O5 O 0.2480(5) 0.4289(4) 0.2818(6) 0.130(3) Uiso 1 d . .
O6 O 0.1147(5) 0.4301(4) 0.2606(6) 0.135(3) Uiso 1 d . .
O7 O 0.1787(6) 0.5146(5) 0.3166(6) 0.160(4) Uiso 1 d . .
Cl2 Cl -0.0716(2) 0.29809(13) 0.5895(2) 0.0836(8) Uani 1 d . .
O8 O -0.1165(4) 0.2670(3) 0.5196(5) 0.099(2) Uiso 1 d . .
O9 O -0.0365(5) 0.2508(4) 0.6467(5) 0.106(2) Uiso 1 d . .
O10 O -0.1171(7) 0.3440(6) 0.6259(7) 0.173(4) Uiso 1 d . .
O11 O -0.0058(6) 0.3317(5) 0.5535(7) 0.156(4) Uiso 1 d . .
O12 O 0.3513(5) 0.4211(4) 0.3639(6) 0.120(3) Uiso 1 d . .
H12 H 0.3616(40) 0.3851(18) 0.3859(67) 0.179 Uiso 1 calc R .
C41 C 0.4274(11) 0.4770(9) 0.3940(12) 0.229(9) Uiso 1 d . .
H41A H 0.4151(11) 0.5193(9) 0.3686(12) 0.344 Uiso 1 calc R .
H41B H 0.4778(11) 0.4613(9) 0.3750(12) 0.344 Uiso 1 calc R .
H41C H 0.4313(11) 0.4813(9) 0.4549(12) 0.344 Uiso 1 calc R .
O13 O -0.2787(8) 0.3080(8) 0.5079(9) 0.223(5) Uiso 1 d . .
H13 H -0.2303(24) 0.3032(97) 0.5198(62) 0.334 Uiso 1 calc R .
C42 C -0.3146(10) 0.3416(8) 0.5764(11) 0.184(7) Uiso 1 d . .
H42A H -0.3157(10) 0.3126(8) 0.6246(11) 0.276 Uiso 1 calc R .
H42B H -0.3687(10) 0.3544(8) 0.5584(11) 0.276 Uiso 1 calc R .
H42C H -0.2836(10) 0.3802(8) 0.5918(11) 0.276 Uiso 1 calc R .
O14 O 0.5042(6) 0.3706(5) 0.4218(7) 0.169(4) Uiso 1 d . .

loop_
_atom_type_symbol
_atom_type_description
_atom_type_scat_dispersion_real
_atom_type_scat_dispersion_imag
_atom_type_scat_source
C C 0.0033 0.0016 'International Tables Vol C Tables 4.2.6.8 and 6.1.1.4'
H H 0.0000 0.0000 'International Tables Vol C Tables 4.2.6.8 and 6.1.1.4'
N N 0.0061 0.0033 'International Tables Vol C Tables 4.2.6.8 and 6.1.1.4'
O O 0.0106 0.0060 'International Tables Vol C Tables 4.2.6.8 and 6.1.1.4'
S S 0.1246 0.1234 'International Tables Vol C Tables 4.2.6.8 and 6.1.1.4'
Cl Cl 0.1484 0.1585 'International Tables Vol C Tables 4.2.6.8 and 6.1.1.4'
Co Co 0.3494 0.9721 'International Tables Vol C Tables 4.2.6.8 and 6.1.1.4'

loop_
_geom_angle_atom_site_label_1
_geom_angle_atom_site_label_2
_geom_angle_atom_site_label_3
_geom_angle
_geom_angle_site_symmetry_1
_geom_angle_site_symmetry_3
_geom_angle_publ_flag
O1 Co1 N2 166.6(3) . . ?
O1 Co1 N3 89.9(2) . . ?
N2 Co1 N3 81.9(3) . . ?
O1 Co1 N1 90.6(2) . . ?
N2 Co1 N1 80.8(3) . . ?
N3 Co1 N1 101.8(3) . . ?
O1 Co1 S2 92.7(2) . . ?
N2 Co1 S2 98.3(2) . . ?
N3 Co1 S2 93.2(2) . . ?
N1 Co1 S2 164.7(2) . . ?
O1 Co1 S1 86.9(2) . . ?
N2 Co1 S1 103.5(2) . . ?
N3 Co1 S1 166.0(2) . . ?
N1 Co1 S1 91.9(2) . . ?
S2 Co1 S1 73.41(7) . . ?
O2 Co2 N5 168.3(3) . . ?
O2 Co2 N4 88.9(3) . . ?
N5 Co2 N4 84.6(3) . . ?
O2 Co2 N6 87.2(2) . . ?
N5 Co2 N6 84.3(3) . . ?
N4 Co2 N6 98.4(2) . . ?
O2 Co2 S2 94.0(2) . . ?
N5 Co2 S2 95.7(2) . . ?
N4 Co2 S2 90.2(2) . . ?
N6 Co2 S2 171.3(2) . . ?
O2 Co2 S1 94.7(2) . . ?
N5 Co2 S1 93.3(2) . . ?
N4 Co2 S1 170.4(2) . . ?
N6 Co2 S1 90.7(2) . . ?
S2 Co2 S1 80.60(8) . . ?
C1 S1 Co2 106.2(3) . . ?
C1 S1 Co1 99.0(2) . . ?
Co2 S1 Co1 92.77(8) . . ?
C17 S2 Co2 107.7(3) . . ?
C17 S2 Co1 103.2(3) . . ?
Co2 S2 Co1 94.53(8) . . ?
C39 O1 Co1 131.8(6) . . ?
C39 O2 Co2 133.3(5) . . ?
C39 O3 C40 115.7(8) . . ?
C9 N1 C8 109.6(6) . . ?
C9 N1 C7 106.0(6) . . ?
C8 N1 C7 107.3(6) . . ?
C9 N1 Co1 107.0(5) . . ?
C8 N1 Co1 115.9(5) . . ?
C7 N1 Co1 110.6(4) . . ?
C10 N2 C11 108.5(8) . . ?
C10 N2 C12 111.7(7) . . ?
C11 N2 C12 108.3(8) . . ?
C10 N2 Co1 106.7(5) . . ?
C11 N2 Co1 113.5(5) . . ?
C12 N2 Co1 108.2(6) . . ?
C13 N3 C15 109.3(7) . . ?
C13 N3 C14 107.9(8) . . ?
C15 N3 C14 107.3(8) . . ?
C13 N3 Co1 104.8(6) . . ?
C15 N3 Co1 112.0(5) . . ?
C14 N3 Co1 115.4(5) . . ?
C24 N4 C22 106.0(7) . . ?
C24 N4 C23 111.7(7) . . ?
C22 N4 C23 105.1(6) . . ?
C24 N4 Co2 104.5(5) . . ?
C22 N4 Co2 113.7(5) . . ?
C23 N4 Co2 115.6(5) . . ?
C27 N5 C25 109.7(6) . . ?
C27 N5 C26 105.9(7) . . ?
C25 N5 C26 106.3(7) . . ?
C27 N5 Co2 108.8(5) . . ?
C25 N5 Co2 109.4(5) . . ?
C26 N5 Co2 116.4(5) . . ?
C29 N6 C28 110.1(7) . . ?
C29 N6 C30 106.6(6) . . ?
C28 N6 C30 103.2(6) . . ?
C29 N6 Co2 117.4(5) . . ?
C28 N6 Co2 105.3(5) . . ?
C30 N6 Co2 113.3(4) . . ?
C6 C1 C2 117.9(7) . . ?
C6 C1 S1 119.4(6) . . ?
C2 C1 S1 122.4(6) . . ?
C3 C2 C1 119.5(7) . . ?
C3 C2 C7 120.8(7) . . ?
C1 C2 C7 119.4(7) . . ?
C2 C3 C4 122.8(8) . . ?
C5 C4 C3 117.1(7) . . ?
C5 C4 C31 121.1(8) . . ?
C3 C4 C31 121.7(8) . . ?
C4 C5 C6 120.5(7) . . ?
C1 C6 C5 121.3(7) . . ?
C1 C6 C30 116.8(7) . . ?
C5 C6 C30 120.9(7) . . ?
C2 C7 N1 116.5(6) . . ?
N1 C9 C10 109.8(6) . . ?
N2 C10 C9 113.3(8) . . ?
N2 C12 C13 113.3(8) . . ?
N3 C13 C12 110.3(8) . . ?
N3 C15 C16 116.1(7) . . ?
C17 C16 C21 119.0(9) . . ?
C17 C16 C15 119.2(8) . . ?
C21 C16 C15 120.9(9) . . ?
C16 C17 C18 119.1(8) . . ?
C16 C17 S2 123.2(7) . . ?
C18 C17 S2 117.6(6) . . ?
C19 C18 C17 119.3(9) . . ?
C19 C18 C22 123.0(8) . . ?
C17 C18 C22 117.0(8) . . ?
C20 C19 C18 122.2(10) . . ?
C19 C20 C21 117.4(9) . . ?
C19 C20 C35 123.3(11) . . ?
C21 C20 C35 119.2(11) . . ?
C16 C21 C20 122.6(9) . . ?
C18 C22 N4 116.6(7) . . ?
N4 C24 C25 108.7(7) . . ?
N5 C25 C24 111.5(7) . . ?
N5 C27 C28 112.1(7) . . ?
N6 C28 C27 110.4(7) . . ?
N6 C30 C6 118.3(6) . . ?
C33 C31 C34 112.0(10) . . ?
C33 C31 C4 109.9(8) . . ?
C34 C31 C4 109.1(8) . . ?
C33 C31 C32 103.2(9) . . ?
C34 C31 C32 111.5(10) . . ?
C4 C31 C32 111.1(9) . . ?
C37B C35 C36B 121.7(23) . . ?
C37B C35 C20 122.4(19) . . ?
C36B C35 C20 113.1(14) . . ?
C38A C35 C20 108.7(10) . . ?
C38A C35 C36A 114.3(14) . . ?
C20 C35 C36A 110.9(11) . . ?
C38A C35 C37A 108.2(14) . . ?
C20 C35 C37A 107.2(13) . . ?
C36A C35 C37A 107.3(13) . . ?
C37B C35 C38B 88.9(24) . . ?
C36B C35 C38B 96.4(20) . . ?
C20 C35 C38B 102.0(16) . . ?
O1 C39 O2 131.1(8) . . ?
O1 C39 O3 118.2(8) . . ?
O2 C39 O3 110.6(8) . . ?
O7 Cl1 O5 111.1(6) . . ?
O7 Cl1 O6 110.6(6) . . ?
O5 Cl1 O6 109.2(5) . . ?
O7 Cl1 O4 113.2(6) . . ?
O5 Cl1 O4 106.9(5) . . ?
O6 Cl1 O4 105.6(5) . . ?
O10 Cl2 O9 114.6(6) . . ?
O10 Cl2 O8 110.4(6) . . ?
O9 Cl2 O8 111.4(5) . . ?
O10 Cl2 O11 107.6(6) . . ?
O9 Cl2 O11 106.1(6) . . ?
O8 Cl2 O11 106.2(5) . . ?

loop_
_geom_bond_atom_site_label_1
_geom_bond_atom_site_label_2
_geom_bond_distance
_geom_bond_site_symmetry_2
_geom_bond_publ_flag
Co1 O1 2.040(5) . ?
Co1 N2 2.148(7) . ?
Co1 N3 2.191(7) . ?
Co1 N1 2.270(7) . ?
Co1 S2 2.484(2) . ?
Co1 S1 2.534(2) . ?
Co2 O2 1.892(5) . ?
Co2 N5 2.020(7) . ?
Co2 N4 2.157(6) . ?
Co2 N6 2.175(6) . ?
Co2 S2 2.309(2) . ?
Co2 S1 2.328(2) . ?
S1 C1 1.759(7) . ?
S2 C17 1.765(8) . ?
O1 C39 1.240(9) . ?
O2 C39 1.267(9) . ?
O3 C39 1.356(9) . ?
O3 C40 1.455(12) . ?
N1 C9 1.476(9) . ?
N1 C8 1.494(9) . ?
N1 C7 1.506(9) . ?
N2 C10 1.463(11) . ?
N2 C11 1.485(11) . ?
N2 C12 1.499(11) . ?
N3 C13 1.454(11) . ?
N3 C15 1.481(10) . ?
N3 C14 1.501(11) . ?
N4 C24 1.490(11) . ?
N4 C22 1.496(9) . ?
N4 C23 1.513(10) . ?
N5 C27 1.477(10) . ?
N5 C25 1.484(9) . ?
N5 C26 1.504(10) . ?
N6 C29 1.474(10) . ?
N6 C28 1.482(10) . ?
N6 C30 1.495(9) . ?
C1 C6 1.382(9) . ?
C1 C2 1.397(10) . ?
C2 C3 1.372(10) . ?
C2 C7 1.508(10) . ?
C3 C4 1.390(11) . ?
C4 C5 1.388(11) . ?
C4 C31 1.529(11) . ?
C5 C6 1.390(10) . ?
C6 C30 1.519(10) . ?
C9 C10 1.497(11) . ?
C12 C13 1.504(13) . ?
C15 C16 1.490(12) . ?
C16 C17 1.384(11) . ?
C16 C21 1.382(12) . ?
C17 C18 1.408(11) . ?
C18 C19 1.402(11) . ?
C18 C22 1.469(11) . ?
C19 C20 1.347(12) . ?
C20 C21 1.404(13) . ?
C20 C35 1.553(13) . ?
C24 C25 1.508(12) . ?
C27 C28 1.488(12) . ?
C31 C33 1.516(13) . ?
C31 C34 1.529(14) . ?
C31 C32 1.562(14) . ?
C35 C37B 1.35(4) . ?
C35 C36B 1.36(3) . ?
C35 C38A 1.47(2) . ?
C35 C36A 1.59(2) . ?
C35 C37A 1.63(2) . ?
C35 C38B 1.87(4) . ?
Cl1 O7 1.274(10) . ?
Cl1 O5 1.358(9) . ?
Cl1 O6 1.366(9) . ?
Cl1 O4 1.407(8) . ?
Cl2 O10 1.347(11) . ?
Cl2 O9 1.414(8) . ?
Cl2 O8 1.433(7) . ?
Cl2 O11 1.433(10) . ?
O12 C41 1.74(2) . ?
O13 C42 1.43(2) . ?
